data_2226441
loop_
_publ_author_name
'Valkonen, Arto'
'Lahtinen, Tanja'
'Rissanen, Kari'

_publ_section_title
;
 (<i>E</i>)-7-(Pyren-1-yl)hept-6-enoic acid
;
_journal_coeditor_code FJ2323
_journal_issue 7
_journal_name_full 'Acta Crystallographica Section E'
_journal_page_first o1837
_journal_page_last o1838
_journal_paper_doi 10.1107/S1600536810024499
_journal_volume 66
_journal_year 2010
_chemical_formula_iupac 'C23 H20 O2'
_chemical_formula_moiety 'C23 H20 O2'
_chemical_formula_sum 'C23 H20 O2'
_chemical_formula_weight 328.39
_chemical_name_systematic
;
(<i>E</i>)-7-(Pyren-1-yl)hept-6-enoic acid
;
_space_group_IT_number 2
_symmetry_cell_setting triclinic
_symmetry_space_group_name_Hall '-P 1'
_symmetry_space_group_name_H-M 'P -1'
_atom_sites_solution_hydrogens geom
_atom_sites_solution_primary direct
_atom_sites_solution_secondary difmap
_cell_angle_alpha 103.287(2)
_cell_angle_beta 103.064(2)
_cell_angle_gamma 98.391(2)
_cell_formula_units_Z 6
_cell_length_a 10.7785(3)
_cell_length_b 13.3315(4)
_cell_length_c 18.9574(6)
_cell_measurement_reflns_used 10136
_cell_measurement_temperature 123.00(10)
_cell_measurement_theta_max 28.283
_cell_measurement_theta_min 0.407
_cell_volume 2525.64(14)
_computing_cell_refinement 'DENZO-SMN (Otwinowski & Minor, 1997)'
_computing_data_collection 'COLLECT (Bruker, 2008)'
_computing_data_reduction 'DENZO-SMN (Otwinowski & Minor, 1997)'
_computing_molecular_graphics 'ORTEP-3 (Farrugia, 1997) and Mercury (Macrae <i>et al.</i>, 2008)'
_computing_publication_material 'SHELXL97 (Sheldrick, 2008)'
_computing_structure_refinement 'SHELXL97 (Sheldrick, 2008)'
_computing_structure_solution 'SIR2004 (Burla <i>et al.</i>,  2005)'
_diffrn_ambient_temperature 123.00(10)
_diffrn_detector_area_resol_mean 9
_diffrn_measured_fraction_theta_full 0.997
_diffrn_measured_fraction_theta_max 0.997
_diffrn_measurement_device_type 'Bruker--Nonius Kappa CCD diffractometer with an APEXII detector'
_diffrn_measurement_method '\f and \w scans'
_diffrn_radiation_monochromator graphite
_diffrn_radiation_source 'fine-focus sealed tube'
_diffrn_radiation_type MoK\a
_diffrn_radiation_wavelength 0.71073
_diffrn_reflns_av_R_equivalents 0.0384
_diffrn_reflns_av_sigmaI/netI 0.0527
_diffrn_reflns_limit_h_max 12
_diffrn_reflns_limit_h_min -12
_diffrn_reflns_limit_k_max 14
_diffrn_reflns_limit_k_min -15
_diffrn_reflns_limit_l_max 22
_diffrn_reflns_limit_l_min -22
_diffrn_reflns_number 15113
_diffrn_reflns_theta_full 25.02
_diffrn_reflns_theta_max 25.02
_diffrn_reflns_theta_min 2.01
_exptl_absorpt_coefficient_mu 0.081
_exptl_absorpt_correction_type none
_exptl_crystal_colour brown
_exptl_crystal_density_diffrn 1.295
_exptl_crystal_density_method 'not measured'
_exptl_crystal_description plate
_exptl_crystal_F_000 1044
_exptl_crystal_size_max 0.32
_exptl_crystal_size_mid 0.14
_exptl_crystal_size_min 0.06
_refine_diff_density_max 0.316
_refine_diff_density_min -0.393
_refine_ls_extinction_method none
_refine_ls_goodness_of_fit_ref 1.061
_refine_ls_hydrogen_treatment mixed
_refine_ls_matrix_type full
_refine_ls_number_parameters 685
_refine_ls_number_reflns 8885
_refine_ls_number_restraints 9
_refine_ls_restrained_S_all 1.061
_refine_ls_R_factor_all 0.1081
_refine_ls_R_factor_gt 0.0639
_refine_ls_shift/su_max 0.000
_refine_ls_shift/su_mean 0.000
_refine_ls_structure_factor_coef Fsqd
_refine_ls_weighting_details 'calc w=1/[\s^2^(Fo^2^)+(0.0510P)^2^+2.3851P] where P=(Fo^2^+2Fc^2^)/3'
_refine_ls_weighting_scheme calc
_refine_ls_wR_factor_gt 0.1372
_refine_ls_wR_factor_ref 0.1640
_reflns_number_gt 5729
_reflns_number_total 8885
_reflns_threshold_expression I>2\s(I)
_cod_data_source_file fj2323.cif
_cod_data_source_block I
_cod_original_cell_volume 2525.64(13)
_cod_database_code 2226441
_cod_database_fobs_code 2226441

loop_
_symmetry_equiv_pos_as_xyz
'x, y, z'
'-x, -y, -z'

loop_
_atom_site_type_symbol
_atom_site_label
_atom_site_fract_x
_atom_site_fract_y
_atom_site_fract_z
_atom_site_U_iso_or_equiv
_atom_site_adp_type
_atom_site_calc_flag
_atom_site_refinement_flags
_atom_site_occupancy
_atom_site_disorder_assembly
_atom_site_disorder_group
O O1A 0.7011(2) 1.28351(14) 0.93924(11) 0.0334(5) Uani d . 1 . .
O O2A 0.7089(2) 1.14559(15) 0.98730(11) 0.0325(5) Uani d D 1 . .
H H2O 0.700(3) 1.190(2) 1.0269(14) 0.049 Uiso d D 1 . .
C C1A 0.6787(3) 0.9784(2) 0.45311(15) 0.0231(6) Uani d . 1 . .
C C2A 0.6764(3) 0.8741(2) 0.45537(15) 0.0270(6) Uani d . 1 . .
H H2A 0.6868 0.8584 0.5025 0.032 Uiso calc R 1 . .
C C3A 0.6597(3) 0.7931(2) 0.39162(15) 0.0273(6) Uani d . 1 . .
H H3A 0.6569 0.7231 0.3956 0.033 Uiso calc R 1 . .
C C4A 0.6467(2) 0.8129(2) 0.32122(15) 0.0217(6) Uani d . 1 . .
C C5A 0.6330(3) 0.7317(2) 0.25410(15) 0.0262(6) Uani d . 1 . .
H H5A 0.6293 0.6610 0.2567 0.031 Uiso calc R 1 . .
C C6A 0.6252(3) 0.7529(2) 0.18704(16) 0.0285(6) Uani d . 1 . .
H H6A 0.6174 0.6973 0.1437 0.034 Uiso calc R 1 . .
C C7A 0.6286(2) 0.8582(2) 0.18038(15) 0.0227(6) Uani d . 1 . .
C C8A 0.6204(3) 0.8833(2) 0.11204(16) 0.0307(7) Uani d . 1 . .
H H8A 0.6140 0.8292 0.0681 0.037 Uiso calc R 1 . .
C C9A 0.6215(3) 0.9859(2) 0.10714(16) 0.0327(7) Uani d . 1 . .
H H9A 0.6178 1.0014 0.0603 0.039 Uiso calc R 1 . .
C C10A 0.6281(3) 1.0657(2) 0.17000(16) 0.0290(7) Uani d . 1 . .
H H10A 0.6262 1.1352 0.1658 0.035 Uiso calc R 1 . .
C C11A 0.6375(2) 1.0444(2) 0.23970(15) 0.0228(6) Uani d . 1 . .
C C12A 0.6431(3) 1.1248(2) 0.30620(15) 0.0259(6) Uani d . 1 . .
H H12A 0.6378 1.1940 0.3025 0.031 Uiso calc R 1 . .
C C13A 0.6556(3) 1.1044(2) 0.37389(15) 0.0235(6) Uani d . 1 . .
H H13A 0.6598 1.1598 0.4166 0.028 Uiso calc R 1 . .
C C14A 0.6628(2) 1.0011(2) 0.38260(14) 0.0199(6) Uani d . 1 . .
C C15A 0.6496(2) 0.91896(19) 0.31704(14) 0.0190(6) Uani d . 1 . .
C C16A 0.6386(2) 0.9403(2) 0.24570(14) 0.0203(6) Uani d . 1 . .
C C17A 0.6997(3) 1.0615(2) 0.52346(16) 0.0299(7) Uani d . 1 . .
H H17A 0.7488 1.1286 0.5272 0.036 Uiso calc R 1 . .
C C18A 0.6569(3) 1.0513(2) 0.58107(15) 0.0292(7) Uani d . 1 . .
H H18A 0.6067 0.9841 0.5762 0.035 Uiso calc R 1 . .
C C19A 0.6775(3) 1.1329(2) 0.65390(15) 0.0256(6) Uani d . 1 . .
H H19A 0.6015 1.1670 0.6512 0.031 Uiso calc R 1 . .
H H19B 0.7553 1.1878 0.6613 0.031 Uiso calc R 1 . .
C C20A 0.6958(3) 1.08693(19) 0.72159(14) 0.0214(6) Uani d . 1 . .
H H20A 0.6226 1.0268 0.7117 0.026 Uiso calc R 1 . .
H H20B 0.7772 1.0597 0.7276 0.026 Uiso calc R 1 . .
C C21A 0.7024(3) 1.1674(2) 0.79478(14) 0.0219(6) Uani d . 1 . .
H H21A 0.6236 1.1980 0.7880 0.026 Uiso calc R 1 . .
H H21B 0.7792 1.2252 0.8068 0.026 Uiso calc R 1 . .
C C22A 0.7118(3) 1.1178(2) 0.86038(14) 0.0237(6) Uani d . 1 . .
H H22A 0.6393 1.0559 0.8460 0.028 Uiso calc R 1 . .
H H22B 0.7943 1.0923 0.8693 0.028 Uiso calc R 1 . .
C C23A 0.7074(3) 1.1910(2) 0.93228(15) 0.0248(6) Uani d . 1 . .
O O1B 1.0145(2) 1.00042(15) 0.91661(11) 0.0400(5) Uani d . 1 . .
O O2B 0.9862(2) 0.85927(15) 0.95987(11) 0.0336(5) Uani d D 1 . .
H H2P 0.980(3) 0.906(2) 0.9987(14) 0.050 Uiso d D 1 . .
C C1B 1.0025(2) 0.7018(2) 0.43238(15) 0.0218(6) Uani d . 1 . .
C C2B 1.0249(2) 0.6030(2) 0.43784(15) 0.0237(6) Uani d . 1 . .
H H2B 1.0365 0.5880 0.4853 0.028 Uiso calc R 1 . .
C C3B 1.0308(2) 0.5264(2) 0.37656(15) 0.0236(6) Uani d . 1 . .
H H3B 1.0465 0.4602 0.3826 0.028 Uiso calc R 1 . .
C C4B 1.0140(2) 0.5448(2) 0.30571(15) 0.0215(6) Uani d . 1 . .
C C5B 1.0173(3) 0.4662(2) 0.24065(15) 0.0256(6) Uani d . 1 . .
H H5B 1.0297 0.3987 0.2454 0.031 Uiso calc R 1 . .
C C6B 1.0032(3) 0.4859(2) 0.17310(16) 0.0274(6) Uani d . 1 . .
H H6B 1.0057 0.4320 0.1311 0.033 Uiso calc R 1 . .
C C7B 0.9844(2) 0.5867(2) 0.16315(15) 0.0235(6) Uani d . 1 . .
C C8B 0.9707(3) 0.6100(2) 0.09403(16) 0.0311(7) Uani d . 1 . .
H H8B 0.9738 0.5575 0.0514 0.037 Uiso calc R 1 . .
C C9B 0.9528(3) 0.7079(2) 0.08623(16) 0.0310(7) Uani d . 1 . .
H H9B 0.9438 0.7219 0.0386 0.037 Uiso calc R 1 . .
C C10B 0.9478(3) 0.7860(2) 0.14783(15) 0.0269(6) Uani d . 1 . .
H H10B 0.9352 0.8530 0.1419 0.032 Uiso calc R 1 . .
C C11B 0.9612(2) 0.7668(2) 0.21823(15) 0.0226(6) Uani d . 1 . .
C C12B 0.9575(3) 0.8450(2) 0.28320(15) 0.0245(6) Uani d . 1 . .
H H12B 0.9458 0.9127 0.2785 0.029 Uiso calc R 1 . .
C C13B 0.9702(2) 0.8255(2) 0.35100(15) 0.0234(6) Uani d . 1 . .
H H13B 0.9671 0.8797 0.3926 0.028 Uiso calc R 1 . .
C C14B 0.9885(2) 0.7246(2) 0.36191(15) 0.0203(6) Uani d . 1 . .
C C15B 0.9934(2) 0.6457(2) 0.29844(14) 0.0193(6) Uani d . 1 . .
C C16B 0.9798(2) 0.6661(2) 0.22665(14) 0.0198(6) Uani d . 1 . .
C C17B 0.9926(3) 0.7791(2) 0.49945(16) 0.0309(7) Uani d U 1 . .
H H17B 0.9586 0.8381 0.4901 0.037 Uiso calc R 1 . .
C C18B 1.0226(4) 0.7777(3) 0.56672(18) 0.0535(10) Uani d U 1 . .
H H18B 1.0583 0.7193 0.5758 0.064 Uiso calc R 1 . .
C C19B 1.0111(3) 0.8540(2) 0.63549(16) 0.0334(7) Uani d . 1 . .
H H19C 0.9291 0.8792 0.6229 0.040 Uiso calc R 1 . .
H H19D 1.0843 0.9157 0.6513 0.040 Uiso calc R 1 . .
C C20B 1.0123(3) 0.8049(2) 0.70078(15) 0.0267(6) Uani d . 1 . .
H H20C 0.9357 0.7460 0.6859 0.032 Uiso calc R 1 . .
H H20D 1.0914 0.7752 0.7109 0.032 Uiso calc R 1 . .
C C21B 1.0097(3) 0.8827(2) 0.77258(14) 0.0251(6) Uani d . 1 . .
H H21C 0.9310 0.9129 0.7626 0.030 Uiso calc R 1 . .
H H21D 1.0868 0.9412 0.7880 0.030 Uiso calc R 1 . .
C C22B 1.0095(3) 0.8319(2) 0.83661(15) 0.0259(6) Uani d . 1 . .
H H22C 0.9338 0.7721 0.8204 0.031 Uiso calc R 1 . .
H H22D 1.0894 0.8032 0.8471 0.031 Uiso calc R 1 . .
C C23B 1.0035(3) 0.9059(2) 0.90779(15) 0.0260(6) Uani d . 1 . .
O O1C 0.6907(2) 0.28109(14) 0.10986(11) 0.0331(5) Uani d . 1 . .
O O2C 0.6698(2) 0.41463(15) 0.05805(11) 0.0333(5) Uani d D 1 . .
H H2Q 0.686(3) 0.371(2) 0.0220(15) 0.050 Uiso d D 1 . .
C C1C 0.6603(2) 0.5787(2) 0.58619(15) 0.0215(6) Uani d . 1 . .
C C2C 0.6594(3) 0.6831(2) 0.58354(15) 0.0244(6) Uani d . 1 . .
H H2C 0.6584 0.7003 0.5375 0.029 Uiso calc R 1 . .
C C3C 0.6598(3) 0.7614(2) 0.64555(15) 0.0253(6) Uani d . 1 . .
H H3C 0.6584 0.8309 0.6414 0.030 Uiso calc R 1 . .
C C4C 0.6622(2) 0.7396(2) 0.71438(15) 0.0221(6) Uani d . 1 . .
C C5C 0.6637(3) 0.8190(2) 0.78027(15) 0.0249(6) Uani d . 1 . .
H H5C 0.6615 0.8887 0.7770 0.030 Uiso calc R 1 . .
C C6C 0.6683(3) 0.7973(2) 0.84681(15) 0.0252(6) Uani d . 1 . .
H H6C 0.6701 0.8520 0.8894 0.030 Uiso calc R 1 . .
C C7C 0.6705(3) 0.6923(2) 0.85436(15) 0.0241(6) Uani d . 1 . .
C C8C 0.6765(3) 0.6669(2) 0.92237(15) 0.0283(6) Uani d . 1 . .
H H8C 0.6799 0.7206 0.9659 0.034 Uiso calc R 1 . .
C C9C 0.6775(3) 0.5650(2) 0.92765(16) 0.0300(7) Uani d . 1 . .
H H9C 0.6822 0.5497 0.9746 0.036 Uiso calc R 1 . .
C C10C 0.6719(3) 0.4855(2) 0.86485(15) 0.0276(6) Uani d . 1 . .
H H10C 0.6722 0.4158 0.8689 0.033 Uiso calc R 1 . .
C C11C 0.6658(2) 0.5068(2) 0.79512(15) 0.0224(6) Uani d . 1 . .
C C12C 0.6606(3) 0.4266(2) 0.72900(15) 0.0232(6) Uani d . 1 . .
H H12C 0.6585 0.3562 0.7319 0.028 Uiso calc R 1 . .
C C13C 0.6589(2) 0.4486(2) 0.66270(15) 0.0226(6) Uani d . 1 . .
H H13C 0.6563 0.3933 0.6203 0.027 Uiso calc R 1 . .
C C14C 0.6607(2) 0.5538(2) 0.65459(14) 0.0194(6) Uani d . 1 . .
C C15C 0.6627(2) 0.63459(19) 0.71920(14) 0.0185(5) Uani d . 1 . .
C C16C 0.6667(2) 0.6115(2) 0.78970(14) 0.0205(6) Uani d . 1 . .
C C17C 0.6560(3) 0.4983(2) 0.51713(15) 0.0234(6) Uani d . 1 . .
H H17C 0.6112 0.4286 0.5108 0.028 Uiso calc R 1 . .
C C18C 0.7091(3) 0.5148(2) 0.46341(15) 0.0239(6) Uani d . 1 . .
H H18C 0.7573 0.5836 0.4707 0.029 Uiso calc R 1 . .
C C19C 0.6997(3) 0.4343(2) 0.39215(14) 0.0237(6) Uani d . 1 . .
H H19E 0.6261 0.3750 0.3836 0.028 Uiso calc R 1 . .
H H19F 0.7805 0.4062 0.3977 0.028 Uiso calc R 1 . .
C C20C 0.6798(2) 0.47802(19) 0.32339(14) 0.0210(6) Uani d . 1 . .
H H20E 0.5960 0.5017 0.3158 0.025 Uiso calc R 1 . .
H H20F 0.7502 0.5403 0.3333 0.025 Uiso calc R 1 . .
C C21C 0.6791(3) 0.3979(2) 0.25162(14) 0.0214(6) Uani d . 1 . .
H H21E 0.7603 0.3708 0.2600 0.026 Uiso calc R 1 . .
H H21F 0.6050 0.3377 0.2396 0.026 Uiso calc R 1 . .
C C22C 0.6679(3) 0.4450(2) 0.18521(14) 0.0223(6) Uani d . 1 . .
H H22E 0.5835 0.4673 0.1748 0.027 Uiso calc R 1 . .
H H22F 0.7379 0.5088 0.1993 0.027 Uiso calc R 1 . .
C C23C 0.6770(3) 0.3718(2) 0.11480(15) 0.0237(6) Uani d . 1 . .

loop_
_atom_site_aniso_label
_atom_site_aniso_U_11
_atom_site_aniso_U_22
_atom_site_aniso_U_33
_atom_site_aniso_U_12
_atom_site_aniso_U_13
_atom_site_aniso_U_23
O1A 0.0587(14) 0.0231(11) 0.0227(11) 0.0115(9) 0.0163(10) 0.0075(9)
O2A 0.0563(14) 0.0268(11) 0.0182(11) 0.0132(10) 0.0130(10) 0.0076(9)
C1A 0.0248(14) 0.0241(14) 0.0190(14) 0.0040(11) 0.0060(11) 0.0038(12)
C2A 0.0362(16) 0.0286(15) 0.0199(15) 0.0088(12) 0.0081(12) 0.0120(13)
C3A 0.0353(16) 0.0219(14) 0.0268(16) 0.0095(12) 0.0078(13) 0.0091(13)
C4A 0.0212(14) 0.0228(14) 0.0225(15) 0.0073(11) 0.0063(11) 0.0066(12)
C5A 0.0285(15) 0.0217(14) 0.0281(16) 0.0078(11) 0.0081(12) 0.0045(12)
C6A 0.0286(15) 0.0276(15) 0.0268(16) 0.0064(12) 0.0084(12) 0.0014(13)
C7A 0.0197(13) 0.0297(15) 0.0185(14) 0.0050(11) 0.0065(11) 0.0048(12)
C8A 0.0337(16) 0.0374(17) 0.0203(15) 0.0076(13) 0.0103(12) 0.0032(13)
C9A 0.0357(17) 0.0419(18) 0.0247(16) 0.0059(13) 0.0103(13) 0.0163(14)
C10A 0.0328(16) 0.0297(15) 0.0262(16) 0.0032(12) 0.0102(13) 0.0107(13)
C11A 0.0241(14) 0.0246(14) 0.0193(14) 0.0027(11) 0.0067(11) 0.0062(12)
C12A 0.0290(15) 0.0220(14) 0.0282(16) 0.0050(11) 0.0078(12) 0.0102(13)
C13A 0.0277(15) 0.0216(14) 0.0213(15) 0.0061(11) 0.0079(12) 0.0043(12)
C14A 0.0192(13) 0.0222(13) 0.0184(14) 0.0053(10) 0.0055(11) 0.0047(11)
C15A 0.0156(13) 0.0214(13) 0.0203(14) 0.0043(10) 0.0058(10) 0.0052(11)
C16A 0.0169(13) 0.0256(14) 0.0192(14) 0.0058(10) 0.0064(11) 0.0055(12)
C17A 0.0389(17) 0.0257(15) 0.0235(16) 0.0039(12) 0.0071(13) 0.0066(13)
C18A 0.0396(17) 0.0254(15) 0.0233(16) 0.0059(12) 0.0091(13) 0.0080(13)
C19A 0.0310(15) 0.0249(14) 0.0211(15) 0.0063(12) 0.0093(12) 0.0043(12)
C20A 0.0252(14) 0.0190(13) 0.0202(14) 0.0050(10) 0.0072(11) 0.0040(11)
C21A 0.0250(14) 0.0225(13) 0.0192(14) 0.0062(11) 0.0072(11) 0.0057(12)
C22A 0.0305(15) 0.0216(13) 0.0196(14) 0.0068(11) 0.0072(12) 0.0059(12)
C23A 0.0270(15) 0.0269(15) 0.0217(15) 0.0050(11) 0.0067(12) 0.0089(12)
O1B 0.0757(16) 0.0215(11) 0.0268(12) 0.0097(10) 0.0225(11) 0.0060(9)
O2B 0.0565(14) 0.0276(11) 0.0198(11) 0.0080(10) 0.0149(10) 0.0086(9)
C1B 0.0195(13) 0.0273(14) 0.0180(14) 0.0038(11) 0.0049(11) 0.0056(12)
C2B 0.0238(14) 0.0286(15) 0.0204(15) 0.0080(11) 0.0053(11) 0.0091(12)
C3B 0.0214(14) 0.0228(14) 0.0275(16) 0.0052(11) 0.0058(12) 0.0088(12)
C4B 0.0162(13) 0.0240(14) 0.0229(15) 0.0026(10) 0.0048(11) 0.0049(12)
C5B 0.0274(15) 0.0218(14) 0.0274(16) 0.0067(11) 0.0087(12) 0.0039(12)
C6B 0.0287(15) 0.0261(15) 0.0235(16) 0.0047(12) 0.0091(12) -0.0021(12)
C7B 0.0200(14) 0.0271(15) 0.0206(15) 0.0010(11) 0.0068(11) 0.0024(12)
C8B 0.0336(16) 0.0350(16) 0.0206(15) 0.0020(13) 0.0081(13) 0.0021(13)
C9B 0.0345(16) 0.0401(17) 0.0199(15) 0.0040(13) 0.0072(12) 0.0134(14)
C10B 0.0280(15) 0.0291(15) 0.0253(16) 0.0038(12) 0.0070(12) 0.0126(13)
C11B 0.0212(14) 0.0235(14) 0.0234(15) 0.0022(11) 0.0056(11) 0.0087(12)
C12B 0.0276(15) 0.0212(14) 0.0267(16) 0.0064(11) 0.0081(12) 0.0089(12)
C13B 0.0235(14) 0.0233(14) 0.0230(15) 0.0059(11) 0.0069(11) 0.0042(12)
C14B 0.0168(13) 0.0228(14) 0.0194(14) 0.0038(10) 0.0030(11) 0.0041(12)
C15B 0.0141(12) 0.0227(14) 0.0202(14) 0.0025(10) 0.0050(10) 0.0048(12)
C16B 0.0175(13) 0.0242(14) 0.0165(14) 0.0014(10) 0.0054(10) 0.0040(11)
C17B 0.0482(19) 0.0283(15) 0.0240(17) 0.0186(13) 0.0136(14) 0.0117(13)
C18B 0.117(3) 0.0291(17) 0.0253(19) 0.0310(19) 0.0275(19) 0.0113(15)
C19B 0.054(2) 0.0273(15) 0.0196(15) 0.0114(14) 0.0116(14) 0.0049(13)
C20B 0.0342(16) 0.0261(14) 0.0199(15) 0.0077(12) 0.0054(12) 0.0076(12)
C21B 0.0305(15) 0.0245(14) 0.0193(15) 0.0050(12) 0.0069(12) 0.0042(12)
C22B 0.0310(15) 0.0261(15) 0.0221(15) 0.0084(12) 0.0074(12) 0.0075(12)
C23B 0.0307(15) 0.0267(15) 0.0207(15) 0.0039(12) 0.0072(12) 0.0074(12)
O1C 0.0585(14) 0.0228(11) 0.0225(11) 0.0117(9) 0.0162(10) 0.0077(9)
O2C 0.0568(14) 0.0284(11) 0.0212(11) 0.0152(10) 0.0163(10) 0.0098(9)
C1C 0.0195(13) 0.0235(14) 0.0207(15) 0.0039(11) 0.0054(11) 0.0049(12)
C2C 0.0293(15) 0.0260(14) 0.0201(15) 0.0060(11) 0.0073(12) 0.0094(12)
C3C 0.0311(15) 0.0202(14) 0.0262(16) 0.0068(11) 0.0092(12) 0.0070(12)
C4C 0.0242(14) 0.0202(13) 0.0231(15) 0.0062(11) 0.0068(11) 0.0069(12)
C5C 0.0278(15) 0.0199(14) 0.0269(16) 0.0073(11) 0.0082(12) 0.0040(12)
C6C 0.0275(15) 0.0231(14) 0.0235(15) 0.0067(11) 0.0085(12) 0.0008(12)
C7C 0.0240(14) 0.0264(14) 0.0215(15) 0.0048(11) 0.0069(11) 0.0054(12)
C8C 0.0334(16) 0.0340(16) 0.0160(14) 0.0065(12) 0.0078(12) 0.0032(12)
C9C 0.0331(16) 0.0394(17) 0.0178(15) 0.0062(13) 0.0050(12) 0.0114(13)
C10C 0.0330(16) 0.0300(15) 0.0236(16) 0.0083(12) 0.0095(12) 0.0120(13)
C11C 0.0212(14) 0.0252(14) 0.0228(15) 0.0054(11) 0.0070(11) 0.0093(12)
C12C 0.0274(15) 0.0203(13) 0.0234(15) 0.0062(11) 0.0085(12) 0.0067(12)
C13C 0.0268(14) 0.0183(13) 0.0217(15) 0.0052(11) 0.0088(12) 0.0009(11)
C14C 0.0175(13) 0.0239(13) 0.0175(14) 0.0033(10) 0.0062(11) 0.0063(11)
C15C 0.0168(13) 0.0206(13) 0.0171(14) 0.0026(10) 0.0043(10) 0.0043(11)
C16C 0.0176(13) 0.0242(14) 0.0193(14) 0.0039(11) 0.0049(11) 0.0054(12)
C17C 0.0265(15) 0.0229(14) 0.0201(15) 0.0055(11) 0.0049(11) 0.0057(12)
C18C 0.0277(15) 0.0216(13) 0.0208(15) 0.0044(11) 0.0056(12) 0.0040(11)
C19C 0.0298(15) 0.0239(14) 0.0194(14) 0.0081(11) 0.0085(12) 0.0062(12)
C20C 0.0234(14) 0.0218(13) 0.0188(14) 0.0054(11) 0.0070(11) 0.0057(11)
C21C 0.0230(14) 0.0229(13) 0.0179(14) 0.0059(11) 0.0048(11) 0.0050(11)
C22C 0.0264(14) 0.0231(14) 0.0177(14) 0.0050(11) 0.0071(11) 0.0050(12)
C23C 0.0264(14) 0.0255(15) 0.0183(14) 0.0030(11) 0.0054(11) 0.0063(12)

loop_
_atom_type_symbol
_atom_type_description
_atom_type_scat_dispersion_real
_atom_type_scat_dispersion_imag
_atom_type_scat_source
C C 0.0033 0.0016 'International Tables Vol C Tables 4.2.6.8 and 6.1.1.4'
H H 0.0000 0.0000 'International Tables Vol C Tables 4.2.6.8 and 6.1.1.4'
O O 0.0106 0.0060 'International Tables Vol C Tables 4.2.6.8 and 6.1.1.4'

loop_
_geom_angle_atom_site_label_1
_geom_angle_atom_site_label_2
_geom_angle_atom_site_label_3
_geom_angle_site_symmetry_1
_geom_angle_site_symmetry_3
_geom_angle
_geom_angle_publ_flag
C23A O2A H2O . . 110(2) ?
C2A C1A C14A . . 118.5(2) ?
C2A C1A C17A . . 119.6(2) ?
C14A C1A C17A . . 121.9(2) ?
C3A C2A C1A . . 122.4(2) ?
C3A C2A H2A . . 118.8 ?
C1A C2A H2A . . 118.8 ?
C2A C3A C4A . . 120.8(2) ?
C2A C3A H3A . . 119.6 ?
C4A C3A H3A . . 119.6 ?
C3A C4A C5A . . 122.6(2) ?
C3A C4A C15A . . 118.2(2) ?
C5A C4A C15A . . 119.2(2) ?
C6A C5A C4A . . 121.7(2) ?
C6A C5A H5A . . 119.1 ?
C4A C5A H5A . . 119.1 ?
C5A C6A C7A . . 120.9(3) ?
C5A C6A H6A . . 119.5 ?
C7A C6A H6A . . 119.5 ?
C8A C7A C16A . . 118.6(2) ?
C8A C7A C6A . . 122.7(3) ?
C16A C7A C6A . . 118.7(2) ?
C9A C8A C7A . . 121.3(3) ?
C9A C8A H8A . . 119.3 ?
C7A C8A H8A . . 119.3 ?
C10A C9A C8A . . 120.5(3) ?
C10A C9A H9A . . 119.8 ?
C8A C9A H9A . . 119.8 ?
C9A C10A C11A . . 120.2(3) ?
C9A C10A H10A . . 119.9 ?
C11A C10A H10A . . 119.9 ?
C10A C11A C16A . . 119.9(2) ?
C10A C11A C12A . . 122.0(2) ?
C16A C11A C12A . . 118.1(2) ?
C13A C12A C11A . . 121.8(2) ?
C13A C12A H12A . . 119.1 ?
C11A C12A H12A . . 119.1 ?
C12A C13A C14A . . 121.5(2) ?
C12A C13A H13A . . 119.2 ?
C14A C13A H13A . . 119.2 ?
C1A C14A C15A . . 119.6(2) ?
C1A C14A C13A . . 122.6(2) ?
C15A C14A C13A . . 117.8(2) ?
C14A C15A C16A . . 120.8(2) ?
C14A C15A C4A . . 120.5(2) ?
C16A C15A C4A . . 118.7(2) ?
C11A C16A C7A . . 119.6(2) ?
C11A C16A C15A . . 119.8(2) ?
C7A C16A C15A . . 120.7(2) ?
C18A C17A C1A . . 126.0(3) ?
C18A C17A H17A . . 117.0 ?
C1A C17A H17A . . 117.0 ?
C17A C18A C19A . . 127.7(3) ?
C17A C18A H18A . . 116.1 ?
C19A C18A H18A . . 116.1 ?
C18A C19A C20A . . 112.7(2) ?
C18A C19A H19A . . 109.0 ?
C20A C19A H19A . . 109.0 ?
C18A C19A H19B . . 109.0 ?
C20A C19A H19B . . 109.0 ?
H19A C19A H19B . . 107.8 ?
C21A C20A C19A . . 112.9(2) ?
C21A C20A H20A . . 109.0 ?
C19A C20A H20A . . 109.0 ?
C21A C20A H20B . . 109.0 ?
C19A C20A H20B . . 109.0 ?
H20A C20A H20B . . 107.8 ?
C20A C21A C22A . . 111.9(2) ?
C20A C21A H21A . . 109.2 ?
C22A C21A H21A . . 109.2 ?
C20A C21A H21B . . 109.2 ?
C22A C21A H21B . . 109.2 ?
H21A C21A H21B . . 107.9 ?
C23A C22A C21A . . 114.2(2) ?
C23A C22A H22A . . 108.7 ?
C21A C22A H22A . . 108.7 ?
C23A C22A H22B . . 108.7 ?
C21A C22A H22B . . 108.7 ?
H22A C22A H22B . . 107.6 ?
O1A C23A O2A . . 123.1(3) ?
O1A C23A C22A . . 123.5(2) ?
O2A C23A C22A . . 113.5(2) ?
C23B O2B H2P . . 109(2) ?
C2B C1B C14B . . 118.7(2) ?
C2B C1B C17B . . 119.5(2) ?
C14B C1B C17B . . 121.8(2) ?
C3B C2B C1B . . 122.1(2) ?
C3B C2B H2B . . 119.0 ?
C1B C2B H2B . . 119.0 ?
C2B C3B C4B . . 121.0(2) ?
C2B C3B H3B . . 119.5 ?
C4B C3B H3B . . 119.5 ?
C3B C4B C15B . . 118.4(2) ?
C3B C4B C5B . . 122.3(2) ?
C15B C4B C5B . . 119.3(2) ?
C6B C5B C4B . . 121.5(2) ?
C6B C5B H5B . . 119.2 ?
C4B C5B H5B . . 119.2 ?
C5B C6B C7B . . 121.3(3) ?
C5B C6B H6B . . 119.3 ?
C7B C6B H6B . . 119.3 ?
C8B C7B C16B . . 118.8(2) ?
C8B C7B C6B . . 122.8(3) ?
C16B C7B C6B . . 118.4(2) ?
C9B C8B C7B . . 121.4(3) ?
C9B C8B H8B . . 119.3 ?
C7B C8B H8B . . 119.3 ?
C8B C9B C10B . . 120.3(3) ?
C8B C9B H9B . . 119.9 ?
C10B C9B H9B . . 119.9 ?
C9B C10B C11B . . 120.6(3) ?
C9B C10B H10B . . 119.7 ?
C11B C10B H10B . . 119.7 ?
C10B C11B C16B . . 119.4(2) ?
C10B C11B C12B . . 122.4(2) ?
C16B C11B C12B . . 118.2(2) ?
C13B C12B C11B . . 121.9(2) ?
C13B C12B H12B . . 119.0 ?
C11B C12B H12B . . 119.0 ?
C12B C13B C14B . . 121.7(2) ?
C12B C13B H13B . . 119.1 ?
C14B C13B H13B . . 119.1 ?
C1B C14B C15B . . 119.4(2) ?
C1B C14B C13B . . 123.1(2) ?
C15B C14B C13B . . 117.5(2) ?
C14B C15B C4B . . 120.4(2) ?
C14B C15B C16B . . 120.8(2) ?
C4B C15B C16B . . 118.8(2) ?
C7B C16B C11B . . 119.5(2) ?
C7B C16B C15B . . 120.6(2) ?
C11B C16B C15B . . 119.8(2) ?
C18B C17B C1B . . 129.0(3) ?
C18B C17B H17B . . 115.5 ?
C1B C17B H17B . . 115.5 ?
C17B C18B C19B . . 130.0(3) ?
C17B C18B H18B . . 115.0 ?
C19B C18B H18B . . 115.0 ?
C18B C19B C20B . . 112.4(2) ?
C18B C19B H19C . . 109.1 ?
C20B C19B H19C . . 109.1 ?
C18B C19B H19D . . 109.1 ?
C20B C19B H19D . . 109.1 ?
H19C C19B H19D . . 107.9 ?
C21B C20B C19B . . 113.2(2) ?
C21B C20B H20C . . 108.9 ?
C19B C20B H20C . . 108.9 ?
C21B C20B H20D . . 108.9 ?
C19B C20B H20D . . 108.9 ?
H20C C20B H20D . . 107.7 ?
C20B C21B C22B . . 112.3(2) ?
C20B C21B H21C . . 109.1 ?
C22B C21B H21C . . 109.1 ?
C20B C21B H21D . . 109.1 ?
C22B C21B H21D . . 109.1 ?
H21C C21B H21D . . 107.9 ?
C23B C22B C21B . . 113.8(2) ?
C23B C22B H22C . . 108.8 ?
C21B C22B H22C . . 108.8 ?
C23B C22B H22D . . 108.8 ?
C21B C22B H22D . . 108.8 ?
H22C C22B H22D . . 107.7 ?
O1B C23B O2B . . 123.2(3) ?
O1B C23B C22B . . 123.0(2) ?
O2B C23B C22B . . 113.8(2) ?
C23C O2C H2Q . . 107(2) ?
C2C C1C C14C . . 118.4(2) ?
C2C C1C C17C . . 119.3(2) ?
C14C C1C C17C . . 122.2(2) ?
C3C C2C C1C . . 122.2(2) ?
C3C C2C H2C . . 118.9 ?
C1C C2C H2C . . 118.9 ?
C2C C3C C4C . . 120.7(2) ?
C2C C3C H3C . . 119.7 ?
C4C C3C H3C . . 119.7 ?
C3C C4C C15C . . 118.7(2) ?
C3C C4C C5C . . 122.4(2) ?
C15C C4C C5C . . 118.9(2) ?
C6C C5C C4C . . 121.8(2) ?
C6C C5C H5C . . 119.1 ?
C4C C5C H5C . . 119.1 ?
C5C C6C C7C . . 121.1(2) ?
C5C C6C H6C . . 119.5 ?
C7C C6C H6C . . 119.5 ?
C8C C7C C16C . . 118.7(2) ?
C8C C7C C6C . . 122.8(2) ?
C16C C7C C6C . . 118.4(2) ?
C9C C8C C7C . . 121.4(3) ?
C9C C8C H8C . . 119.3 ?
C7C C8C H8C . . 119.3 ?
C10C C9C C8C . . 120.3(3) ?
C10C C9C H9C . . 119.9 ?
C8C C9C H9C . . 119.9 ?
C9C C10C C11C . . 120.6(3) ?
C9C C10C H10C . . 119.7 ?
C11C C10C H10C . . 119.7 ?
C10C C11C C16C . . 119.3(2) ?
C10C C11C C12C . . 122.1(2) ?
C16C C11C C12C . . 118.5(2) ?
C13C C12C C11C . . 121.7(2) ?
C13C C12C H12C . . 119.2 ?
C11C C12C H12C . . 119.2 ?
C12C C13C C14C . . 121.8(2) ?
C12C C13C H13C . . 119.1 ?
C14C C13C H13C . . 119.1 ?
C1C C14C C15C . . 119.7(2) ?
C1C C14C C13C . . 122.7(2) ?
C15C C14C C13C . . 117.6(2) ?
C4C C15C C14C . . 120.2(2) ?
C4C C15C C16C . . 119.3(2) ?
C14C C15C C16C . . 120.5(2) ?
C11C C16C C7C . . 119.6(2) ?
C11C C16C C15C . . 119.9(2) ?
C7C C16C C15C . . 120.5(2) ?
C18C C17C C1C . . 125.7(2) ?
C18C C17C H17C . . 117.2 ?
C1C C17C H17C . . 117.2 ?
C17C C18C C19C . . 125.5(2) ?
C17C C18C H18C . . 117.2 ?
C19C C18C H18C . . 117.2 ?
C18C C19C C20C . . 113.1(2) ?
C18C C19C H19E . . 109.0 ?
C20C C19C H19E . . 109.0 ?
C18C C19C H19F . . 109.0 ?
C20C C19C H19F . . 109.0 ?
H19E C19C H19F . . 107.8 ?
C21C C20C C19C . . 113.1(2) ?
C21C C20C H20E . . 109.0 ?
C19C C20C H20E . . 109.0 ?
C21C C20C H20F . . 109.0 ?
C19C C20C H20F . . 109.0 ?
H20E C20C H20F . . 107.8 ?
C22C C21C C20C . . 112.2(2) ?
C22C C21C H21E . . 109.2 ?
C20C C21C H21E . . 109.2 ?
C22C C21C H21F . . 109.2 ?
C20C C21C H21F . . 109.2 ?
H21E C21C H21F . . 107.9 ?
C23C C22C C21C . . 114.2(2) ?
C23C C22C H22E . . 108.7 ?
C21C C22C H22E . . 108.7 ?
C23C C22C H22F . . 108.7 ?
C21C C22C H22F . . 108.7 ?
H22E C22C H22F . . 107.6 ?
O1C C23C O2C . . 122.9(2) ?
O1C C23C C22C . . 123.6(2) ?
O2C C23C C22C . . 113.5(2) ?

loop_
_geom_bond_atom_site_label_1
_geom_bond_atom_site_label_2
_geom_bond_site_symmetry_2
_geom_bond_distance
_geom_bond_publ_flag
O1A C23A . 1.224(3) ?
O2A C23A . 1.319(3) ?
O2A H2O . 0.875(18) ?
C1A C2A . 1.398(4) ?
C1A C14A . 1.416(4) ?
C1A C17A . 1.472(4) ?
C2A C3A . 1.380(4) ?
C2A H2A . 0.9500 ?
C3A C4A . 1.399(4) ?
C3A H3A . 0.9500 ?
C4A C5A . 1.431(4) ?
C4A C15A . 1.431(3) ?
C5A C6A . 1.352(4) ?
C5A H5A . 0.9500 ?
C6A C7A . 1.434(4) ?
C6A H6A . 0.9500 ?
C7A C8A . 1.398(4) ?
C7A C16A . 1.423(4) ?
C8A C9A . 1.391(4) ?
C8A H8A . 0.9500 ?
C9A C10A . 1.383(4) ?
C9A H9A . 0.9500 ?
C10A C11A . 1.399(4) ?
C10A H10A . 0.9500 ?
C11A C16A . 1.420(3) ?
C11A C12A . 1.437(4) ?
C12A C13A . 1.353(4) ?
C12A H12A . 0.9500 ?
C13A C14A . 1.435(3) ?
C13A H13A . 0.9500 ?
C14A C15A . 1.419(4) ?
C15A C16A . 1.428(4) ?
C17A C18A . 1.304(4) ?
C17A H17A . 0.9500 ?
C18A C19A . 1.497(4) ?
C18A H18A . 0.9500 ?
C19A C20A . 1.531(3) ?
C19A H19A . 0.9900 ?
C19A H19B . 0.9900 ?
C20A C21A . 1.526(4) ?
C20A H20A . 0.9900 ?
C20A H20B . 0.9900 ?
C21A C22A . 1.527(3) ?
C21A H21A . 0.9900 ?
C21A H21B . 0.9900 ?
C22A C23A . 1.498(4) ?
C22A H22A . 0.9900 ?
C22A H22B . 0.9900 ?
O1B C23B . 1.217(3) ?
O2B C23B . 1.314(3) ?
O2B H2P . 0.872(18) ?
C1B C2B . 1.396(4) ?
C1B C14B . 1.417(4) ?
C1B C17B . 1.477(4) ?
C2B C3B . 1.379(4) ?
C2B H2B . 0.9500 ?
C3B C4B . 1.397(4) ?
C3B H3B . 0.9500 ?
C4B C15B . 1.426(4) ?
C4B C5B . 1.434(4) ?
C5B C6B . 1.345(4) ?
C5B H5B . 0.9500 ?
C6B C7B . 1.435(4) ?
C6B H6B . 0.9500 ?
C7B C8B . 1.396(4) ?
C7B C16B . 1.424(4) ?
C8B C9B . 1.383(4) ?
C8B H8B . 0.9500 ?
C9B C10B . 1.391(4) ?
C9B H9B . 0.9500 ?
C10B C11B . 1.396(4) ?
C10B H10B . 0.9500 ?
C11B C16B . 1.425(4) ?
C11B C12B . 1.432(4) ?
C12B C13B . 1.350(4) ?
C12B H12B . 0.9500 ?
C13B C14B . 1.441(3) ?
C13B H13B . 0.9500 ?
C14B C15B . 1.422(4) ?
C15B C16B . 1.428(3) ?
C17B C18B . 1.248(4) ?
C17B H17B . 0.9500 ?
C18B C19B . 1.500(4) ?
C18B H18B . 0.9500 ?
C19B C20B . 1.526(4) ?
C19B H19C . 0.9900 ?
C19B H19D . 0.9900 ?
C20B C21B . 1.519(4) ?
C20B H20C . 0.9900 ?
C20B H20D . 0.9900 ?
C21B C22B . 1.520(3) ?
C21B H21C . 0.9900 ?
C21B H21D . 0.9900 ?
C22B C23B . 1.498(4) ?
C22B H22C . 0.9900 ?
C22B H22D . 0.9900 ?
O1C C23C . 1.224(3) ?
O2C C23C . 1.322(3) ?
O2C H2Q . 0.859(18) ?
C1C C2C . 1.405(4) ?
C1C C14C . 1.410(3) ?
C1C C17C . 1.476(4) ?
C2C C3C . 1.380(4) ?
C2C H2C . 0.9500 ?
C3C C4C . 1.396(4) ?
C3C H3C . 0.9500 ?
C4C C15C . 1.424(3) ?
C4C C5C . 1.435(4) ?
C5C C6C . 1.350(4) ?
C5C H5C . 0.9500 ?
C6C C7C . 1.442(4) ?
C6C H6C . 0.9500 ?
C7C C8C . 1.397(4) ?
C7C C16C . 1.423(4) ?
C8C C9C . 1.387(4) ?
C8C H8C . 0.9500 ?
C9C C10C . 1.383(4) ?
C9C H9C . 0.9500 ?
C10C C11C . 1.404(4) ?
C10C H10C . 0.9500 ?
C11C C16C . 1.421(3) ?
C11C C12C . 1.433(4) ?
C12C C13C . 1.351(4) ?
C12C H12C . 0.9500 ?
C13C C14C . 1.444(3) ?
C13C H13C . 0.9500 ?
C14C C15C . 1.427(4) ?
C15C C16C . 1.432(3) ?
C17C C18C . 1.320(4) ?
C17C H17C . 0.9500 ?
C18C C19C . 1.492(4) ?
C18C H18C . 0.9500 ?
C19C C20C . 1.531(3) ?
C19C H19E . 0.9900 ?
C19C H19F . 0.9900 ?
C20C C21C . 1.522(4) ?
C20C H20E . 0.9900 ?
C20C H20F . 0.9900 ?
C21C C22C . 1.520(3) ?
C21C H21E . 0.9900 ?
C21C H21F . 0.9900 ?
C22C C23C . 1.494(4) ?
C22C H22E . 0.9900 ?
C22C H22F . 0.9900 ?

loop_
_geom_hbond_atom_site_label_D
_geom_hbond_atom_site_label_H
_geom_hbond_atom_site_label_A
_geom_hbond_site_symmetry_A
_geom_hbond_distance_DH
_geom_hbond_distance_HA
_geom_hbond_distance_DA
_geom_hbond_angle_DHA
O2A H2O O1C 1_566 0.875(18) 1.787(18) 2.661(3) 177(3)
O2B H2P O1B 2_777 0.872(18) 1.775(19) 2.642(3) 173(3)
O2C H2Q O1A 1_544 0.859(18) 1.782(19) 2.636(3) 172(3)
C10C H10C O1A 1_545 0.95 2.46 3.336(3) 154
C10B H10B O1B 2_776 0.95 2.51 3.354(3) 148
C10A H10A O1C 1_565 0.95 2.51 3.360(3) 150
C22C H22E Cg2 2_666 0.99 2.63 3.500(4) 147
C19A H19A Cg1 2_676 0.99 2.72 3.511(4) 137

loop_
_geom_torsion_atom_site_label_1
_geom_torsion_atom_site_label_2
_geom_torsion_atom_site_label_3
_geom_torsion_atom_site_label_4
_geom_torsion_site_symmetry_1
_geom_torsion_site_symmetry_2
_geom_torsion_site_symmetry_3
_geom_torsion_site_symmetry_4
_geom_torsion
_geom_torsion_publ_flag
C14A C1A C2A C3A . . . . 0.2(4) ?
C17A C1A C2A C3A . . . . -178.7(3) ?
C1A C2A C3A C4A . . . . 1.3(4) ?
C2A C3A C4A C5A . . . . 178.1(3) ?
C2A C3A C4A C15A . . . . -0.8(4) ?
C3A C4A C5A C6A . . . . -177.6(3) ?
C15A C4A C5A C6A . . . . 1.2(4) ?
C4A C5A C6A C7A . . . . -0.9(4) ?
C5A C6A C7A C8A . . . . -179.8(3) ?
C5A C6A C7A C16A . . . . -0.8(4) ?
C16A C7A C8A C9A . . . . -0.2(4) ?
C6A C7A C8A C9A . . . . 178.8(3) ?
C7A C8A C9A C10A . . . . -1.3(4) ?
C8A C9A C10A C11A . . . . 1.9(4) ?
C9A C10A C11A C16A . . . . -0.8(4) ?
C9A C10A C11A C12A . . . . -179.3(3) ?
C10A C11A C12A C13A . . . . -178.2(3) ?
C16A C11A C12A C13A . . . . 3.3(4) ?
C11A C12A C13A C14A . . . . -0.6(4) ?
C2A C1A C14A C15A . . . . -2.1(4) ?
C17A C1A C14A C15A . . . . 176.8(2) ?
C2A C1A C14A C13A . . . . 176.0(2) ?
C17A C1A C14A C13A . . . . -5.1(4) ?
C12A C13A C14A C1A . . . . 178.7(3) ?
C12A C13A C14A C15A . . . . -3.2(4) ?
C1A C14A C15A C16A . . . . -177.5(2) ?
C13A C14A C15A C16A . . . . 4.2(4) ?
C1A C14A C15A C4A . . . . 2.7(4) ?
C13A C14A C15A C4A . . . . -175.6(2) ?
C3A C4A C15A C14A . . . . -1.2(4) ?
C5A C4A C15A C14A . . . . 179.9(2) ?
C3A C4A C15A C16A . . . . 179.0(2) ?
C5A C4A C15A C16A . . . . 0.1(4) ?
C10A C11A C16A C7A . . . . -0.8(4) ?
C12A C11A C16A C7A . . . . 177.8(2) ?
C10A C11A C16A C15A . . . . 179.3(2) ?
C12A C11A C16A C15A . . . . -2.1(4) ?
C8A C7A C16A C11A . . . . 1.3(4) ?
C6A C7A C16A C11A . . . . -177.8(2) ?
C8A C7A C16A C15A . . . . -178.8(2) ?
C6A C7A C16A C15A . . . . 2.1(4) ?
C14A C15A C16A C11A . . . . -1.6(4) ?
C4A C15A C16A C11A . . . . 178.2(2) ?
C14A C15A C16A C7A . . . . 178.5(2) ?
C4A C15A C16A C7A . . . . -1.7(4) ?
C2A C1A C17A C18A . . . . -35.6(4) ?
C14A C1A C17A C18A . . . . 145.6(3) ?
C1A C17A C18A C19A . . . . 179.0(3) ?
C17A C18A C19A C20A . . . . -143.0(3) ?
C18A C19A C20A C21A . . . . -173.9(2) ?
C19A C20A C21A C22A . . . . 176.3(2) ?
C20A C21A C22A C23A . . . . -175.2(2) ?
C21A C22A C23A O1A . . . . -2.3(4) ?
C21A C22A C23A O2A . . . . 176.7(2) ?
C14B C1B C2B C3B . . . . -1.5(4) ?
C17B C1B C2B C3B . . . . 177.8(2) ?
C1B C2B C3B C4B . . . . -0.2(4) ?
C2B C3B C4B C15B . . . . 1.4(4) ?
C2B C3B C4B C5B . . . . -178.9(2) ?
C3B C4B C5B C6B . . . . -178.8(3) ?
C15B C4B C5B C6B . . . . 0.9(4) ?
C4B C5B C6B C7B . . . . 0.1(4) ?
C5B C6B C7B C8B . . . . 179.3(3) ?
C5B C6B C7B C16B . . . . -0.5(4) ?
C16B C7B C8B C9B . . . . -0.1(4) ?
C6B C7B C8B C9B . . . . -180.0(3) ?
C7B C8B C9B C10B . . . . -0.1(4) ?
C8B C9B C10B C11B . . . . 0.2(4) ?
C9B C10B C11B C16B . . . . -0.1(4) ?
C9B C10B C11B C12B . . . . 179.6(3) ?
C10B C11B C12B C13B . . . . 179.8(3) ?
C16B C11B C12B C13B . . . . -0.5(4) ?
C11B C12B C13B C14B . . . . 0.1(4) ?
C2B C1B C14B C15B . . . . 2.0(4) ?
C17B C1B C14B C15B . . . . -177.4(2) ?
C2B C1B C14B C13B . . . . -177.5(2) ?
C17B C1B C14B C13B . . . . 3.2(4) ?
C12B C13B C14B C1B . . . . 179.8(2) ?
C12B C13B C14B C15B . . . . 0.3(4) ?
C1B C14B C15B C4B . . . . -0.8(4) ?
C13B C14B C15B C4B . . . . 178.7(2) ?
C1B C14B C15B C16B . . . . -179.9(2) ?
C13B C14B C15B C16B . . . . -0.4(3) ?
C3B C4B C15B C14B . . . . -0.8(4) ?
C5B C4B C15B C14B . . . . 179.4(2) ?
C3B C4B C15B C16B . . . . 178.3(2) ?
C5B C4B C15B C16B . . . . -1.5(3) ?
C8B C7B C16B C11B . . . . 0.2(4) ?
C6B C7B C16B C11B . . . . -180.0(2) ?
C8B C7B C16B C15B . . . . -180.0(2) ?
C6B C7B C16B C15B . . . . -0.1(4) ?
C10B C11B C16B C7B . . . . 0.0(4) ?
C12B C11B C16B C7B . . . . -179.8(2) ?
C10B C11B C16B C15B . . . . -179.9(2) ?
C12B C11B C16B C15B . . . . 0.4(3) ?
C14B C15B C16B C7B . . . . -179.8(2) ?
C4B C15B C16B C7B . . . . 1.1(3) ?
C14B C15B C16B C11B . . . . 0.1(3) ?
C4B C15B C16B C11B . . . . -179.0(2) ?
C2B C1B C17B C18B . . . . 13.3(5) ?
C14B C1B C17B C18B . . . . -167.4(4) ?
C1B C17B C18B C19B . . . . -178.6(3) ?
C17B C18B C19B C20B . . . . 159.4(4) ?
C18B C19B C20B C21B . . . . 176.2(3) ?
C19B C20B C21B C22B . . . . 179.4(2) ?
C20B C21B C22B C23B . . . . -178.5(2) ?
C21B C22B C23B O1B . . . . -8.9(4) ?
C21B C22B C23B O2B . . . . 171.5(2) ?
C14C C1C C2C C3C . . . . 0.5(4) ?
C17C C1C C2C C3C . . . . 178.3(2) ?
C1C C2C C3C C4C . . . . 0.5(4) ?
C2C C3C C4C C15C . . . . -0.7(4) ?
C2C C3C C4C C5C . . . . 179.5(2) ?
C3C C4C C5C C6C . . . . -178.8(3) ?
C15C C4C C5C C6C . . . . 1.4(4) ?
C4C C5C C6C C7C . . . . -0.6(4) ?
C5C C6C C7C C8C . . . . 179.3(3) ?
C5C C6C C7C C16C . . . . -0.5(4) ?
C16C C7C C8C C9C . . . . -0.6(4) ?
C6C C7C C8C C9C . . . . 179.6(3) ?
C7C C8C C9C C10C . . . . -0.3(4) ?
C8C C9C C10C C11C . . . . 0.4(4) ?
C9C C10C C11C C16C . . . . 0.6(4) ?
C9C C10C C11C C12C . . . . 179.6(3) ?
C10C C11C C12C C13C . . . . -177.9(3) ?
C16C C11C C12C C13C . . . . 1.1(4) ?
C11C C12C C13C C14C . . . . -0.6(4) ?
C2C C1C C14C C15C . . . . -1.2(4) ?
C17C C1C C14C C15C . . . . -178.9(2) ?
C2C C1C C14C C13C . . . . 178.7(2) ?
C17C C1C C14C C13C . . . . 0.9(4) ?
C12C C13C C14C C1C . . . . 179.3(2) ?
C12C C13C C14C C15C . . . . -0.8(4) ?
C3C C4C C15C C14C . . . . 0.0(4) ?
C5C C4C C15C C14C . . . . 179.8(2) ?
C3C C4C C15C C16C . . . . 179.3(2) ?
C5C C4C C15C C16C . . . . -0.9(4) ?
C1C C14C C15C C4C . . . . 1.0(4) ?
C13C C14C C15C C4C . . . . -178.9(2) ?
C1C C14C C15C C16C . . . . -178.3(2) ?
C13C C14C C15C C16C . . . . 1.8(3) ?
C10C C11C C16C C7C . . . . -1.6(4) ?
C12C C11C C16C C7C . . . . 179.4(2) ?
C10C C11C C16C C15C . . . . 178.9(2) ?
C12C C11C C16C C15C . . . . -0.1(4) ?
C8C C7C C16C C11C . . . . 1.6(4) ?
C6C C7C C16C C11C . . . . -178.6(2) ?
C8C C7C C16C C15C . . . . -178.9(2) ?
C6C C7C C16C C15C . . . . 0.9(4) ?
C4C C15C C16C C11C . . . . 179.3(2) ?
C14C C15C C16C C11C . . . . -1.4(4) ?
C4C C15C C16C C7C . . . . -0.2(4) ?
C14C C15C C16C C7C . . . . 179.1(2) ?
C2C C1C C17C C18C . . . . 33.4(4) ?
C14C C1C C17C C18C . . . . -148.9(3) ?
C1C C17C C18C C19C . . . . -177.2(2) ?
C17C C18C C19C C20C . . . . 139.5(3) ?
C18C C19C C20C C21C . . . . 176.3(2) ?
C19C C20C C21C C22C . . . . -176.3(2) ?
C20C C21C C22C C23C . . . . 175.6(2) ?
C21C C22C C23C O1C . . . . 0.8(4) ?
C21C C22C C23C O2C . . . . -178.7(2) ?
